data_4124110
loop_
_publ_author_name
'Stevenson, D.L.'
'Dahl, L.F.'
'Magnuson, V.R.'

_publ_section_title
;
 Organometallic Sulfur Complexes. IX. Structure of a Hexanuclear Cobalt
 Carbonyl Sulfur Complex, (S Co3 (C O)7)2 S2, Containing a
 Tetrametal-Coordinated Bridginq Disulfide Group
;
_journal_name_full 'Journal of the American Chemical Society'
_journal_page_first 3727
_journal_page_last 3732
_journal_volume 89
_journal_year 1967
_chemical_formula_sum 'C14 Co6 O14 S4'
_chemical_name_systematic '(S Co3 (C O)7)2 S2'
_space_group_IT_number 2
_symmetry_space_group_name_Hall '-P 1 (-x,-1/2*y+1/2*z,1/2*y+1/2*z)'
_symmetry_space_group_name_H-M 'A -1'
_cell_angle_alpha 69.62
_cell_angle_beta 86.7
_cell_angle_gamma 65.52
_cell_formula_units_Z 4
_cell_length_a 11.78
_cell_length_b 18
_cell_length_c 14.9
_cell_volume 2681.429
_citation_journal_id_ASTM JACSAT
_cod_data_source_file Stevenson_JACSAT_1967_359.cif
_cod_data_source_block C14Co6O14S4
_cod_original_sg_symbol_H-M 'P -1 (-a,-b+c,b+c)'
_cod_database_code 4124110

loop_
_symmetry_equiv_pos_as_xyz
x,y,z
-x,-y,-z
x,y+1/2,z+1/2
-x,-y+1/2,-z+1/2

loop_
_atom_site_label
_atom_site_type_symbol
_atom_site_fract_x
_atom_site_fract_y
_atom_site_fract_z
_atom_site_occupancy
_atom_site_U_iso_or_equiv
C11 C+2 0.7504 -0.215 0.8155 1 0.0
C14 C+2 0.7151 -0.165 0.0487 1 0.0
C7 C+2 -0.002 0.0717 0.7534 1 0.0
O4 O-2 0.2451 -0.077 0.5416 1 0.0
C12 C+2 0.7494 -0.012 0.9663 1 0.0
O1 O-2 0.3115 0.2665 0.622 1 0.0
C1 C+2 0.3066 0.2049 0.6195 1 0.0
Co2 Co 0.2869 -0.0389 0.7094 1 0.0
C5 C+2 0.0432 0.22 0.6495 1 0.0
Co5 Co 0.6179 -0.143 0.8433 1 0.0
Co6 Co 0.7286 -0.094 0.9373 1 0.0
O2 O-2 0.2523 0.1364 0.4285 1 0.0
O13 O-2 0.9822 -0.188 0.8975 1 0.0
O6 O-2 -0.012 0.1086 0.5001 1 0.0
O3 O-2 0.2431 -0.168 0.8713 1 0.0
O8 O-2 0.5932 0.1763 0.7287 1 0.0
C4 C+2 0.2593 -0.062 0.6102 1 0.0
S2 S 0.5347 -0.032 0.8835 1 0.0
O10 O-2 0.5305 -0.264 0.9876 1 0.0
O14 O-2 0.727 -0.216 0.1262 1 0.0
O5 O-2 0.0055 0.2952 0.6289 1 0.0
C3 C+2 0.2539 -0.112 0.8038 1 0.0
O7 O-2 -0.06 0.0425 0.8207 1 0.0
C9 C+2 0.7803 -0.033 0.7058 1 0.0
Co3 Co 0.0977 0.1048 0.676 1 0.0
Co1 Co 0.3094 0.0999 0.629 1 0.0
C13 C+2 0.8798 -0.147 0.9171 1 0.0
C8 C+2 0.6172 0.1007 0.7444 1 0.0
S3 S 0.5128 0.0138 0.6415 1 0.0
C6 C+2 0.0372 0.1024 0.5659 1 0.0
C10 C+2 0.5682 -0.217 0.9255 1 0.0
O11 O-2 0.8339 -0.262 0.7884 1 0.0
O9 O-2 0.8733 -0.059 0.6818 1 0.0
Co4 Co 0.6384 -0.005 0.7637 1 0.0
C2 C+2 0.2759 0.1187 0.5118 1 0.0
O12 O-2 0.7547 0.0427 0.9883 1 0.0
S1 S 0.2604 0.0569 0.7742 1 0.0
S4 S 0.4965 -0.1 0.7085 1 0.0
